data_7130491
loop_
_publ_author_name
'B\"ucker, Anna'
'W\"olper, Christoph'
'Haberhauer, Gebhard'
'Schulz, Stephan'

_publ_section_title
;
 Structurally characterised intermediate of the oxidative addition of a
 heteroleptic germylene to gallanediyle
;
_journal_name_full 'Chemical Communications'
_journal_paper_doi 10.1039/D2CC03561H
_journal_year 2022
_chemical_formula_sum 'C47.5 H71 Cl Ga N3 Si Sn'
_chemical_formula_weight 936.02
_space_group_crystal_system monoclinic
_space_group_IT_number 13
_space_group_name_Hall '-P 2yc'
_space_group_name_H-M_alt 'P 1 2/c 1'
_atom_sites_solution_hydrogens geom
_atom_sites_solution_primary direct
_atom_sites_solution_secondary difmap
_audit_creation_method SHELXL-2017/1
_audit_update_record
;
2022-03-18 deposited with the CCDC.	2022-08-05 downloaded from the CCDC.
;
_cell_angle_alpha 90
_cell_angle_beta 107.608(3)
_cell_angle_gamma 90
_cell_formula_units_Z 4
_cell_length_a 21.6428(13)
_cell_length_b 11.8899(8)
_cell_length_c 19.3967(11)
_cell_measurement_reflns_used 9786
_cell_measurement_temperature 100(2)
_cell_measurement_theta_max 80.43
_cell_measurement_theta_min 4.29
_cell_volume 4757.5(5)
_computing_cell_refinement 'Bruker APEX3(v2017.3-0)'
_computing_data_collection 'Bruker APEX3(v2017.3-0)'
_computing_data_reduction 'Bruker APEX3(v2017.3-0)'
_computing_molecular_graphics 'ORTEP/PLATON (Spek)'
_computing_publication_material 'BRUKER AXS SHELXTL (c) 2008 / Vers. 2008/4'
_computing_structure_refinement 'SHELXL-2017/1 (Sheldrick, 2017)'
_computing_structure_solution 'Bruker APEX3(v2017.3-0)'
_diffrn_ambient_temperature 100(2)
_diffrn_detector_area_resol_mean 7.3910
_diffrn_measured_fraction_theta_full 1.000
_diffrn_measured_fraction_theta_max 0.993
_diffrn_measurement_device_type 'Bruker D8 Venture (Photon II detector)'
_diffrn_measurement_method 'Data collection strategy APEX 3/Queen'
_diffrn_radiation_monochromator 'multilayer mirror'
_diffrn_radiation_type CuK\a
_diffrn_radiation_wavelength 1.54178
_diffrn_reflns_av_R_equivalents 0.1331
_diffrn_reflns_av_unetI/netI 0.0361
_diffrn_reflns_Laue_measured_fraction_full 1.000
_diffrn_reflns_Laue_measured_fraction_max 0.993
_diffrn_reflns_limit_h_max 27
_diffrn_reflns_limit_h_min -27
_diffrn_reflns_limit_k_max 15
_diffrn_reflns_limit_k_min -13
_diffrn_reflns_limit_l_max 24
_diffrn_reflns_limit_l_min -24
_diffrn_reflns_number 216210
_diffrn_reflns_point_group_measured_fraction_full 1.000
_diffrn_reflns_point_group_measured_fraction_max 0.993
_diffrn_reflns_theta_full 67.679
_diffrn_reflns_theta_max 81.424
_diffrn_reflns_theta_min 2.142
_diffrn_source 'micro-focus sealed tube'
_diffrn_source_type 'INCOATEC I\mS 3.0'
_exptl_absorpt_coefficient_mu 5.872
_exptl_absorpt_correction_T_max 0.75
_exptl_absorpt_correction_T_min 0.57
_exptl_absorpt_correction_type multi-scan
_exptl_absorpt_process_details
; 
 SADABS
 R.H. Blessing, Acta Cryst. (1995) A51 33-38 
;
_exptl_crystal_colour yellow
_exptl_crystal_density_diffrn 1.307
_exptl_crystal_description tablet
_exptl_crystal_F_000 1956
_exptl_crystal_size_max 0.110
_exptl_crystal_size_mid 0.069
_exptl_crystal_size_min 0.046
_refine_diff_density_max 1.687
_refine_diff_density_min -0.783
_refine_diff_density_rms 0.124
_refine_ls_extinction_method none
_refine_ls_goodness_of_fit_ref 1.043
_refine_ls_hydrogen_treatment constr
_refine_ls_matrix_type full
_refine_ls_number_parameters 548
_refine_ls_number_reflns 10454
_refine_ls_number_restraints 46
_refine_ls_restrained_S_all 1.041
_refine_ls_R_factor_all 0.0707
_refine_ls_R_factor_gt 0.0506
_refine_ls_shift/su_max 0.001
_refine_ls_shift/su_mean 0.000
_refine_ls_structure_factor_coef Fsqd
_refine_ls_weighting_details 'w=1/[\s^2^(Fo^2^)+(0.0918P)^2^+8.0286P] where P=(Fo^2^+2Fc^2^)/3'
_refine_ls_weighting_scheme calc
_refine_ls_wR_factor_gt 0.1334
_refine_ls_wR_factor_ref 0.1564
_reflns_Friedel_coverage 0.000
_reflns_number_gt 8233
_reflns_number_total 10454
_reflns_threshold_expression 'I > 2\s(I)'
_cod_data_source_file d2cc03561h2.cif
_cod_data_source_block ab_006m
_cod_depositor_comments
;
The following automatic conversions were performed:

data item '_atom_sites_solution_secondary' value 'diffmap' was
changed to 'difmap'.

Automatic conversion script
Id: cif_fix_values 7556 2019-12-06 15:28:31Z antanas 
;
_cod_original_sg_symbol_H-M 'P 2/c'
_cod_original_formula_sum 'C47.50 H71 Cl Ga N3 Si Sn'
_cod_database_code 7130491
_shelx_shelxl_version_number 2017/1
_shelx_space_group_comment
;
The symmetry employed for this shelxl refinement is uniquely defined
by the following loop, which should always be used as a source of
symmetry information in preference to the above space-group names.
They are only intended as comments.
;
_shelx_estimated_absorpt_t_min 0.564
_shelx_estimated_absorpt_t_max 0.774

loop_
_space_group_symop_operation_xyz
'x, y, z'
'-x, y, -z+1/2'
'-x, -y, -z'
'x, -y, z-1/2'

loop_
_atom_site_label
_atom_site_type_symbol
_atom_site_fract_x
_atom_site_fract_y
_atom_site_fract_z
_atom_site_U_iso_or_equiv
_atom_site_adp_type
_atom_site_occupancy
_atom_site_site_symmetry_order
_atom_site_calc_flag
_atom_site_refinement_flags_posn
_atom_site_refinement_flags_adp
_atom_site_refinement_flags_occupancy
_atom_site_disorder_assembly
_atom_site_disorder_group
Sn1 Sn 0.21197(2) 0.23445(3) 0.35269(2) 0.02872(13) Uani 0.895(2) 1 d D . P A 1
Cl1 Cl 0.22532(9) 0.42923(11) 0.31197(7) 0.0598(4) Uani 0.895(2) 1 d D . P A 1
Sn1' Sn 0.2374(3) 0.2983(6) 0.3469(4) 0.092(2) Uani 0.105(2) 1 d D . P A 2
Cl1' Cl 0.1397(10) 0.185(2) 0.3141(14) 0.114(8) Uani 0.105(2) 1 d D . P A 2
Ga1 Ga 0.24808(2) 0.31806(4) 0.49914(2) 0.02629(14) Uani 1 1 d . . . . .
Si1 Si 0.37162(5) 0.21136(9) 0.34339(6) 0.0291(2) Uani 1 1 d . . . . .
N1 N 0.30982(14) 0.3576(3) 0.59279(17) 0.0253(6) Uani 1 1 d . . . . .
N2 N 0.17177(14) 0.3613(2) 0.52889(17) 0.0252(6) Uani 1 1 d . . . . .
N3 N 0.29216(16) 0.1649(3) 0.32610(17) 0.0272(6) Uani 1 1 d . . . . .
C1 C 0.29400(18) 0.3906(3) 0.6519(2) 0.0266(7) Uani 1 1 d . . . . .
C2 C 0.23061(18) 0.4084(3) 0.6521(2) 0.0265(7) Uani 1 1 d . . . . .
H2 H 0.225595 0.431259 0.697051 0.032 Uiso 1 1 calc R U . . .
C3 C 0.17342(18) 0.3971(3) 0.5952(2) 0.0258(7) Uani 1 1 d . . . . .
C4 C 0.3476(2) 0.4053(4) 0.7225(2) 0.0345(8) Uani 1 1 d . . . . .
H4A H 0.367258 0.332145 0.739156 0.052 Uiso 1 1 calc R U . . .
H4B H 0.329501 0.437127 0.758869 0.052 Uiso 1 1 calc R U . . .
H4C H 0.380601 0.456318 0.715164 0.052 Uiso 1 1 calc R U . . .
C5 C 0.11119(19) 0.4277(3) 0.6105(2) 0.0327(8) Uani 1 1 d . . . . .
H5A H 0.091182 0.492229 0.580527 0.049 Uiso 1 1 calc R U . . .
H5B H 0.120534 0.447309 0.661669 0.049 Uiso 1 1 calc R U . . .
H5C H 0.081414 0.363546 0.599071 0.049 Uiso 1 1 calc R U . . .
C6 C 0.37774(17) 0.3481(3) 0.59788(19) 0.0257(7) Uani 1 1 d . . . . .
C7 C 0.40797(19) 0.2431(3) 0.6109(2) 0.0301(8) Uani 1 1 d . . . . .
C8 C 0.4725(2) 0.2355(4) 0.6111(3) 0.0382(9) Uani 1 1 d . . . . .
H8 H 0.493848 0.164751 0.618916 0.046 Uiso 1 1 calc R U . . .
C9 C 0.5056(2) 0.3301(4) 0.6000(3) 0.0415(10) Uani 1 1 d . . . . .
H9 H 0.549561 0.323862 0.600685 0.050 Uiso 1 1 calc R U . . .
C10 C 0.47496(19) 0.4337(4) 0.5879(2) 0.0362(9) Uani 1 1 d . . . . .
H10 H 0.498297 0.497814 0.580281 0.043 Uiso 1 1 calc R U . . .
C11 C 0.41072(19) 0.4458(3) 0.5866(2) 0.0297(8) Uani 1 1 d . . . . .
C12 C 0.3730(2) 0.1386(3) 0.6254(2) 0.0338(8) Uani 1 1 d . . . . .
H12 H 0.329822 0.163263 0.628746 0.041 Uiso 1 1 calc R U . . .
C13 C 0.4087(2) 0.0830(4) 0.6965(3) 0.0467(11) Uani 1 1 d . . . . .
H13A H 0.381317 0.024369 0.707574 0.070 Uiso 1 1 calc R U . . .
H13B H 0.419055 0.139443 0.735164 0.070 Uiso 1 1 calc R U . . .
H13C H 0.448930 0.049210 0.692919 0.070 Uiso 1 1 calc R U . . .
C14 C 0.3606(3) 0.0558(4) 0.5630(3) 0.0529(12) Uani 1 1 d . . . . .
H14A H 0.339055 0.094683 0.517490 0.079 Uiso 1 1 calc R U . . .
H14B H 0.332755 -0.005224 0.570243 0.079 Uiso 1 1 calc R U . . .
H14C H 0.401903 0.024628 0.560961 0.079 Uiso 1 1 calc R U . . .
C15 C 0.37700(19) 0.5592(3) 0.5721(2) 0.0319(8) Uani 1 1 d . . . . .
H15 H 0.346381 0.563317 0.601700 0.038 Uiso 1 1 calc R U . . .
C16 C 0.4240(2) 0.6586(4) 0.5941(3) 0.0405(10) Uani 1 1 d . . . . .
H16A H 0.451031 0.662579 0.561777 0.061 Uiso 1 1 calc R U . . .
H16B H 0.451690 0.648189 0.644029 0.061 Uiso 1 1 calc R U . . .
H16C H 0.399324 0.728605 0.590638 0.061 Uiso 1 1 calc R U . . .
C17 C 0.3373(2) 0.5731(4) 0.4930(2) 0.0405(10) Uani 1 1 d . . . . .
H17A H 0.365903 0.567368 0.462536 0.061 Uiso 1 1 calc R U . . .
H17B H 0.316147 0.646945 0.486086 0.061 Uiso 1 1 calc R U . . .
H17C H 0.304253 0.513999 0.479648 0.061 Uiso 1 1 calc R U . . .
C18 C 0.11121(16) 0.3592(3) 0.4704(2) 0.0247(7) Uani 1 1 d . . . . .
C19 C 0.08048(19) 0.2557(3) 0.4483(2) 0.0274(7) Uani 1 1 d . . . . .
C20 C 0.0260(2) 0.2544(3) 0.3870(2) 0.0328(8) Uani 1 1 d . . . . .
H20 H 0.004500 0.185261 0.371011 0.039 Uiso 1 1 calc R U . . .
C21 C 0.00291(19) 0.3523(4) 0.3490(2) 0.0334(8) Uani 1 1 d . . . . .
H21 H -0.033768 0.349659 0.307050 0.040 Uiso 1 1 calc R U . . .
C22 C 0.0331(2) 0.4532(3) 0.3721(2) 0.0323(8) Uani 1 1 d . . . . .
H22 H 0.016822 0.519795 0.345888 0.039 Uiso 1 1 calc R U . . .
C23 C 0.08762(18) 0.4596(3) 0.4339(2) 0.0287(7) Uani 1 1 d . . . . .
C24 C 0.10262(19) 0.1466(3) 0.4900(2) 0.0320(8) Uani 1 1 d . . . . .
H24 H 0.149749 0.154460 0.516993 0.038 Uiso 1 1 calc R U . . .
C25 C 0.0946(2) 0.0432(4) 0.4418(3) 0.0403(10) Uani 1 1 d . . . . .
H25A H 0.048489 0.024554 0.422312 0.060 Uiso 1 1 calc R U . . .
H25B H 0.117929 -0.020275 0.470205 0.060 Uiso 1 1 calc R U . . .
H25C H 0.112261 0.058868 0.401829 0.060 Uiso 1 1 calc R U . . .
C26 C 0.0665(3) 0.1281(4) 0.5451(3) 0.0445(10) Uani 1 1 d . . . . .
H26A H 0.019737 0.126496 0.520402 0.067 Uiso 1 1 calc R U . . .
H26B H 0.076479 0.189402 0.580525 0.067 Uiso 1 1 calc R U . . .
H26C H 0.079938 0.056302 0.569991 0.067 Uiso 1 1 calc R U . . .
C27 C 0.1181(2) 0.5743(3) 0.4587(2) 0.0361(9) Uani 1 1 d . . . . .
H27 H 0.150684 0.564910 0.507433 0.043 Uiso 1 1 calc R U . . .
C28 C 0.1529(3) 0.6191(4) 0.4073(3) 0.0503(12) Uani 1 1 d . . . . .
H28A H 0.121952 0.627233 0.358840 0.076 Uiso 1 1 calc R U . . .
H28B H 0.187240 0.566558 0.405427 0.076 Uiso 1 1 calc R U . . .
H28C H 0.172041 0.692558 0.424389 0.076 Uiso 1 1 calc R U . . .
C29 C 0.0677(2) 0.6603(4) 0.4655(3) 0.0405(10) Uani 1 1 d . . . . .
H29A H 0.038189 0.677604 0.417404 0.061 Uiso 1 1 calc R U . . .
H29B H 0.089635 0.729286 0.487778 0.061 Uiso 1 1 calc R U . . .
H29C H 0.042856 0.629187 0.495802 0.061 Uiso 1 1 calc R U . . .
C30 C 0.3866(3) 0.3268(4) 0.4101(3) 0.0486(12) Uani 1 1 d . . . . .
H30A H 0.358816 0.390936 0.389197 0.073 Uiso 1 1 calc R U . . .
H30B H 0.432191 0.349677 0.422794 0.073 Uiso 1 1 calc R U . . .
H30C H 0.376824 0.301025 0.453608 0.073 Uiso 1 1 calc R U . . .
C31 C 0.3891(3) 0.2613(5) 0.2593(3) 0.0470(11) Uani 1 1 d . . . . .
H31A H 0.381583 0.199681 0.224129 0.070 Uiso 1 1 calc R U . . .
H31B H 0.434431 0.285627 0.271506 0.070 Uiso 1 1 calc R U . . .
H31C H 0.360553 0.324465 0.238387 0.070 Uiso 1 1 calc R U . . .
C32 C 0.4333(2) 0.0976(4) 0.3805(3) 0.0456(11) Uani 1 1 d . . . . .
H32A H 0.426020 0.035245 0.345965 0.068 Uiso 1 1 calc R U . . .
H32B H 0.428897 0.070360 0.426525 0.068 Uiso 1 1 calc R U . . .
H32C H 0.476952 0.128000 0.388461 0.068 Uiso 1 1 calc R U . . .
C33 C 0.27038(18) 0.0745(3) 0.2757(2) 0.0264(7) Uani 1 1 d . . . . .
C34 C 0.24078(18) 0.0954(3) 0.2007(2) 0.0280(7) Uani 1 1 d . . . . .
C35 C 0.2209(2) 0.0045(3) 0.1538(2) 0.0318(8) Uani 1 1 d . . . . .
H35 H 0.202086 0.018605 0.103539 0.038 Uiso 1 1 calc R U . . .
C36 C 0.2276(2) -0.1053(3) 0.1781(2) 0.0344(8) Uani 1 1 d . . . . .
H36 H 0.213702 -0.165918 0.145063 0.041 Uiso 1 1 calc R U . . .
C37 C 0.2549(2) -0.1257(3) 0.2510(2) 0.0343(8) Uani 1 1 d . . . . .
H37 H 0.259093 -0.201086 0.268087 0.041 Uiso 1 1 calc R U . . .
C38 C 0.27645(18) -0.0382(3) 0.3002(2) 0.0276(7) Uani 1 1 d . . . . .
C39 C 0.2265(2) 0.2135(3) 0.1706(2) 0.0316(8) Uani 1 1 d . . . . .
H39 H 0.250153 0.267827 0.208943 0.038 Uiso 1 1 calc R U . . .
C40 C 0.1538(2) 0.2376(4) 0.1519(3) 0.0429(10) Uani 1 1 d . . . . .
H40A H 0.145161 0.315370 0.135054 0.064 Uiso 1 1 calc R U . . .
H40B H 0.139787 0.226619 0.195004 0.064 Uiso 1 1 calc R U . . .
H40C H 0.129827 0.186103 0.113679 0.064 Uiso 1 1 calc R U . . .
C41 C 0.2485(3) 0.2331(4) 0.1033(3) 0.0410(10) Uani 1 1 d . . . . .
H41A H 0.222527 0.186315 0.063466 0.061 Uiso 1 1 calc R U . . .
H41B H 0.294368 0.212976 0.114219 0.061 Uiso 1 1 calc R U . . .
H41C H 0.242622 0.312526 0.089352 0.061 Uiso 1 1 calc R U . . .
C42 C 0.3034(2) -0.0651(3) 0.3805(2) 0.0335(8) Uani 1 1 d . . . . .
H42 H 0.326086 0.003489 0.405787 0.040 Uiso 1 1 calc R U . . .
C43 C 0.2474(3) -0.0919(5) 0.4107(3) 0.0502(12) Uani 1 1 d . . . . .
H43A H 0.218155 -0.027080 0.403472 0.075 Uiso 1 1 calc R U . . .
H43B H 0.264694 -0.108244 0.462563 0.075 Uiso 1 1 calc R U . . .
H43C H 0.223556 -0.157432 0.385560 0.075 Uiso 1 1 calc R U . . .
C44 C 0.3521(3) -0.1614(4) 0.3959(3) 0.0505(12) Uani 1 1 d . . . . .
H44A H 0.330341 -0.230592 0.373834 0.076 Uiso 1 1 calc R U . . .
H44B H 0.370141 -0.171847 0.448249 0.076 Uiso 1 1 calc R U . . .
H44C H 0.387163 -0.143585 0.375386 0.076 Uiso 1 1 calc R U . . .
C1_1 C -0.0223(3) -0.0568(9) 0.2536(6) 0.055(3) Uani 0.5 1 d G . P B -1
C2_1 C 0.0340(4) -0.0039(6) 0.2502(6) 0.055(3) Uani 0.5 1 d G . P B -1
H2_1 H 0.036829 0.075838 0.251529 0.066 Uiso 0.5 1 calc R U P B -1
C3_1 C 0.0862(3) -0.0677(7) 0.2449(4) 0.053(2) Uani 0.5 1 d G . P B -1
H3_1 H 0.124669 -0.031602 0.242591 0.063 Uiso 0.5 1 calc R U P B -1
C4_1 C 0.0821(3) -0.1844(7) 0.2430(4) 0.055(2) Uani 0.5 1 d G . P B -1
H4_1 H 0.117747 -0.228035 0.239360 0.065 Uiso 0.5 1 calc R U P B -1
C5_1 C 0.0258(4) -0.2373(6) 0.2464(6) 0.064(3) Uani 0.5 1 d G . P B -1
H5_1 H 0.022984 -0.317029 0.245068 0.076 Uiso 0.5 1 calc R U P B -1
C6_1 C -0.0264(3) -0.1735(9) 0.2517(6) 0.063(3) Uani 0.5 1 d G . P B -1
H6_1 H -0.064856 -0.209590 0.254007 0.076 Uiso 0.5 1 calc R U P B -1
C7_1 C -0.0775(6) 0.0151(12) 0.2615(7) 0.062(3) Uani 0.5 1 d . . P B -1
H7A_1 H -0.074362 0.090644 0.242597 0.092 Uiso 0.5 1 calc R U P B -1
H7B_1 H -0.074870 0.020315 0.312770 0.092 Uiso 0.5 1 calc R U P B -1
H7C_1 H -0.118905 -0.018989 0.234397 0.092 Uiso 0.5 1 calc R U P B -1

loop_
_atom_site_aniso_label
_atom_site_aniso_U_11
_atom_site_aniso_U_22
_atom_site_aniso_U_33
_atom_site_aniso_U_23
_atom_site_aniso_U_13
_atom_site_aniso_U_12
Sn1 0.02694(18) 0.0355(2) 0.02415(16) -0.00175(11) 0.00842(11) 0.00465(12)
Cl1 0.1141(13) 0.0358(6) 0.0391(6) 0.0122(5) 0.0375(8) 0.0281(7)
Sn1' 0.089(4) 0.080(4) 0.102(4) -0.021(3) 0.021(3) 0.013(4)
Cl1' 0.118(18) 0.112(16) 0.14(2) -0.020(14) 0.081(17) -0.022(13)
Ga1 0.0240(2) 0.0300(2) 0.0252(2) -0.00134(17) 0.00777(18) 0.00035(16)
Si1 0.0315(5) 0.0279(5) 0.0293(5) -0.0017(4) 0.0114(4) -0.0044(4)
N1 0.0227(14) 0.0250(14) 0.0286(15) -0.0008(12) 0.0085(12) -0.0011(11)
N2 0.0214(14) 0.0242(14) 0.0291(15) 0.0001(12) 0.0065(12) -0.0010(11)
N3 0.0292(16) 0.0254(15) 0.0280(15) -0.0014(12) 0.0101(13) 0.0001(12)
C1 0.0274(18) 0.0207(16) 0.0302(18) -0.0006(13) 0.0066(15) -0.0016(13)
C2 0.0268(18) 0.0258(17) 0.0270(17) -0.0012(13) 0.0081(14) 0.0000(13)
C3 0.0262(17) 0.0211(16) 0.0314(18) -0.0003(13) 0.0106(14) 0.0009(13)
C4 0.031(2) 0.043(2) 0.0274(19) -0.0028(16) 0.0054(16) -0.0013(16)
C5 0.0272(19) 0.035(2) 0.037(2) -0.0063(16) 0.0122(16) -0.0019(15)
C6 0.0216(16) 0.0311(18) 0.0248(17) 0.0007(14) 0.0076(13) -0.0003(13)
C7 0.0260(19) 0.0338(19) 0.0302(19) 0.0024(15) 0.0080(15) 0.0015(14)
C8 0.029(2) 0.039(2) 0.048(3) 0.0068(18) 0.0133(18) 0.0045(16)
C9 0.0256(19) 0.045(2) 0.054(3) 0.006(2) 0.0138(19) 0.0036(17)
C10 0.0256(19) 0.035(2) 0.049(2) -0.0002(18) 0.0127(18) -0.0042(15)
C11 0.0275(19) 0.0288(18) 0.0333(19) -0.0026(15) 0.0098(15) -0.0039(14)
C12 0.032(2) 0.0314(19) 0.040(2) 0.0080(16) 0.0126(17) 0.0035(15)
C13 0.046(3) 0.044(2) 0.047(3) 0.014(2) 0.009(2) -0.002(2)
C14 0.065(3) 0.041(2) 0.053(3) -0.002(2) 0.018(3) -0.009(2)
C15 0.0307(19) 0.0276(18) 0.040(2) -0.0021(15) 0.0144(17) -0.0028(15)
C16 0.038(2) 0.033(2) 0.053(3) -0.0077(18) 0.018(2) -0.0039(17)
C17 0.047(3) 0.029(2) 0.043(2) 0.0038(17) 0.011(2) 0.0006(17)
C18 0.0177(15) 0.0272(17) 0.0292(18) -0.0007(14) 0.0073(14) -0.0005(13)
C19 0.0255(18) 0.0288(18) 0.0285(18) -0.0004(14) 0.0090(15) -0.0018(13)
C20 0.0289(19) 0.0333(19) 0.033(2) -0.0038(15) 0.0053(16) -0.0060(15)
C21 0.0272(19) 0.041(2) 0.0300(19) -0.0031(16) 0.0055(15) 0.0013(16)
C22 0.0306(19) 0.0338(19) 0.033(2) 0.0055(15) 0.0101(16) 0.0044(15)
C23 0.0233(17) 0.0312(19) 0.0312(19) -0.0027(15) 0.0077(15) -0.0006(14)
C24 0.0291(19) 0.0266(18) 0.037(2) 0.0011(15) 0.0047(16) -0.0011(14)
C25 0.050(3) 0.031(2) 0.042(2) 0.0008(17) 0.018(2) 0.0012(18)
C26 0.056(3) 0.041(2) 0.041(2) 0.0061(19) 0.022(2) 0.004(2)
C27 0.033(2) 0.0289(19) 0.043(2) 0.0023(16) 0.0075(18) 0.0010(15)
C28 0.051(3) 0.040(2) 0.064(3) 0.000(2) 0.024(2) -0.008(2)
C29 0.038(2) 0.033(2) 0.044(2) -0.0045(17) 0.0022(19) 0.0027(17)
C30 0.046(3) 0.048(3) 0.058(3) -0.027(2) 0.026(2) -0.019(2)
C31 0.047(3) 0.059(3) 0.037(2) 0.006(2) 0.016(2) -0.009(2)
C32 0.031(2) 0.045(2) 0.056(3) 0.004(2) 0.006(2) 0.0006(18)
C33 0.0253(17) 0.0247(17) 0.0298(18) -0.0014(14) 0.0094(14) 0.0001(13)
C34 0.0256(18) 0.0270(17) 0.0311(19) 0.0021(14) 0.0081(15) 0.0019(13)
C35 0.031(2) 0.0325(19) 0.0295(19) -0.0017(15) 0.0066(15) -0.0005(15)
C36 0.035(2) 0.0307(19) 0.035(2) -0.0076(16) 0.0071(17) -0.0053(16)
C37 0.039(2) 0.0242(18) 0.040(2) -0.0005(15) 0.0122(18) -0.0039(15)
C38 0.0282(18) 0.0243(17) 0.0310(19) -0.0004(14) 0.0100(15) 0.0013(13)
C39 0.036(2) 0.0309(19) 0.0273(19) 0.0010(15) 0.0092(16) 0.0052(15)
C40 0.044(3) 0.048(3) 0.034(2) 0.0052(18) 0.0089(19) 0.019(2)
C41 0.050(3) 0.039(2) 0.036(2) 0.0068(17) 0.015(2) -0.0005(19)
C42 0.040(2) 0.0256(18) 0.035(2) 0.0030(15) 0.0111(17) -0.0037(15)
C43 0.053(3) 0.059(3) 0.042(3) 0.006(2) 0.020(2) -0.017(2)
C44 0.059(3) 0.038(2) 0.048(3) 0.014(2) 0.005(2) 0.013(2)
C1_1 0.044(5) 0.091(7) 0.024(4) 0.007(6) 0.001(4) 0.010(4)
C2_1 0.052(5) 0.080(7) 0.031(5) -0.001(6) 0.010(5) 0.000(5)
C3_1 0.046(5) 0.078(6) 0.032(5) 0.002(5) 0.009(4) 0.005(5)
C4_1 0.054(5) 0.076(5) 0.031(4) 0.003(4) 0.008(4) 0.009(4)
C5_1 0.064(6) 0.078(7) 0.045(6) 0.004(7) 0.010(6) -0.003(5)
C6_1 0.057(6) 0.086(7) 0.040(6) -0.014(7) 0.005(5) -0.008(5)
C7_1 0.052(6) 0.079(8) 0.053(6) 0.001(6) 0.015(5) 0.005(5)

loop_
_atom_type_symbol
_atom_type_description
_atom_type_scat_dispersion_real
_atom_type_scat_dispersion_imag
_atom_type_scat_source
C C 0.0181 0.0091 'International Tables Vol C Tables 4.2.6.8 and 6.1.1.4'
H H 0.0000 0.0000 'International Tables Vol C Tables 4.2.6.8 and 6.1.1.4'
Cl Cl 0.3639 0.7018 'International Tables Vol C Tables 4.2.6.8 and 6.1.1.4'
Ga Ga -1.2846 0.7763 'International Tables Vol C Tables 4.2.6.8 and 6.1.1.4'
N N 0.0311 0.0180 'International Tables Vol C Tables 4.2.6.8 and 6.1.1.4'
Si Si 0.2541 0.3302 'International Tables Vol C Tables 4.2.6.8 and 6.1.1.4'
Sn Sn 0.0259 5.4591 'International Tables Vol C Tables 4.2.6.8 and 6.1.1.4'

loop_
_geom_angle_atom_site_label_1
_geom_angle_atom_site_label_2
_geom_angle_atom_site_label_3
_geom_angle
_geom_angle_site_symmetry_1
_geom_angle_site_symmetry_3
_geom_angle_publ_flag
N3 Sn1 Cl1 95.93(9) . . ?
N3 Sn1 Ga1 112.07(9) . . ?
Cl1 Sn1 Ga1 88.22(3) . . ?
N3 Sn1' Cl1' 91.6(7) . . ?
N3 Sn1' Ga1 112.5(3) . . ?
Cl1' Sn1' Ga1 96.1(7) . . ?
N1 Ga1 N2 93.59(13) . . ?
N1 Ga1 Sn1 154.32(9) . . ?
N2 Ga1 Sn1 112.09(9) . . ?
N1 Ga1 Sn1' 141.73(18) . . ?
N2 Ga1 Sn1' 120.16(15) . . ?
N3 Si1 C30 108.98(19) . . ?
N3 Si1 C31 112.3(2) . . ?
C30 Si1 C31 109.5(2) . . ?
N3 Si1 C32 112.98(19) . . ?
C30 Si1 C32 108.2(3) . . ?
C31 Si1 C32 104.7(2) . . ?
C1 N1 C6 118.6(3) . . ?
C1 N1 Ga1 125.5(2) . . ?
C6 N1 Ga1 116.0(2) . . ?
C3 N2 C18 120.6(3) . . ?
C3 N2 Ga1 125.4(2) . . ?
C18 N2 Ga1 113.8(2) . . ?
C33 N3 Si1 118.1(2) . . ?
C33 N3 Sn1' 127.7(3) . . ?
Si1 N3 Sn1' 107.9(3) . . ?
C33 N3 Sn1 109.5(2) . . ?
Si1 N3 Sn1 131.52(17) . . ?
N1 C1 C2 123.5(3) . . ?
N1 C1 C4 118.7(3) . . ?
C2 C1 C4 117.8(3) . . ?
C1 C2 C3 128.6(3) . . ?
N2 C3 C2 123.2(3) . . ?
N2 C3 C5 119.8(3) . . ?
C2 C3 C5 117.0(3) . . ?
C7 C6 C11 122.1(3) . . ?
C7 C6 N1 119.5(3) . . ?
C11 C6 N1 118.3(3) . . ?
C6 C7 C8 118.1(4) . . ?
C6 C7 C12 122.0(4) . . ?
C8 C7 C12 119.9(4) . . ?
C9 C8 C7 120.7(4) . . ?
C8 C9 C10 120.3(4) . . ?
C9 C10 C11 121.3(4) . . ?
C10 C11 C6 117.4(4) . . ?
C10 C11 C15 121.2(3) . . ?
C6 C11 C15 121.4(3) . . ?
C13 C12 C14 111.2(4) . . ?
C13 C12 C7 112.2(4) . . ?
C14 C12 C7 111.0(4) . . ?
C11 C15 C17 112.0(3) . . ?
C11 C15 C16 113.1(3) . . ?
C17 C15 C16 108.7(4) . . ?
C23 C18 C19 121.8(3) . . ?
C23 C18 N2 119.0(3) . . ?
C19 C18 N2 119.1(3) . . ?
C20 C19 C18 118.0(3) . . ?
C20 C19 C24 119.3(3) . . ?
C18 C19 C24 122.7(3) . . ?
C21 C20 C19 121.2(4) . . ?
C22 C21 C20 119.9(4) . . ?
C21 C22 C23 121.3(4) . . ?
C18 C23 C22 117.8(3) . . ?
C18 C23 C27 123.0(3) . . ?
C22 C23 C27 119.2(4) . . ?
C26 C24 C25 109.1(3) . . ?
C26 C24 C19 110.5(3) . . ?
C25 C24 C19 113.7(3) . . ?
C28 C27 C23 111.1(4) . . ?
C28 C27 C29 109.3(4) . . ?
C23 C27 C29 111.9(3) . . ?
C38 C33 C34 118.4(3) . . ?
C38 C33 N3 120.2(3) . . ?
C34 C33 N3 121.3(3) . . ?
C35 C34 C33 119.2(3) . . ?
C35 C34 C39 118.6(3) . . ?
C33 C34 C39 122.1(3) . . ?
C36 C35 C34 122.0(4) . . ?
C37 C36 C35 119.0(4) . . ?
C36 C37 C38 121.4(4) . . ?
C37 C38 C33 120.0(4) . . ?
C37 C38 C42 119.3(3) . . ?
C33 C38 C42 120.7(3) . . ?
C34 C39 C40 109.8(4) . . ?
C34 C39 C41 112.8(3) . . ?
C40 C39 C41 109.3(4) . . ?
C44 C42 C38 112.7(4) . . ?
C44 C42 C43 110.5(4) . . ?
C38 C42 C43 109.4(4) . . ?
C2_1 C1_1 C6_1 120.0 . . ?
C2_1 C1_1 C7_1 118.6(9) . . ?
C6_1 C1_1 C7_1 121.3(9) . . ?
C3_1 C2_1 C1_1 120.0 . . ?
C2_1 C3_1 C4_1 120.0 . . ?
C5_1 C4_1 C3_1 120.0 . . ?
C4_1 C5_1 C6_1 120.0 . . ?
C5_1 C6_1 C1_1 120.0 . . ?

loop_
_geom_bond_atom_site_label_1
_geom_bond_atom_site_label_2
_geom_bond_distance
_geom_bond_site_symmetry_2
_geom_bond_publ_flag
Sn1 N3 2.122(3) . ?
Sn1 Cl1 2.4917(14) . ?
Sn1 Ga1 2.8854(5) . ?
Sn1' N3 2.090(6) . ?
Sn1' Cl1' 2.427(16) . ?
Sn1' Ga1 2.902(7) . ?
Ga1 N1 1.959(3) . ?
Ga1 N2 1.975(3) . ?
Si1 N3 1.739(3) . ?
Si1 C30 1.846(4) . ?
Si1 C31 1.879(5) . ?
Si1 C32 1.883(5) . ?
N1 C1 1.350(5) . ?
N1 C6 1.448(5) . ?
N2 C3 1.345(5) . ?
N2 C18 1.452(4) . ?
N3 C33 1.433(5) . ?
C1 C2 1.390(5) . ?
C1 C4 1.513(5) . ?
C2 C3 1.394(5) . ?
C3 C5 1.508(5) . ?
C6 C7 1.397(5) . ?
C6 C11 1.415(5) . ?
C7 C8 1.398(6) . ?
C7 C12 1.525(5) . ?
C8 C9 1.385(6) . ?
C9 C10 1.385(6) . ?
C10 C11 1.390(5) . ?
C11 C15 1.519(5) . ?
C12 C13 1.514(6) . ?
C12 C14 1.519(7) . ?
C15 C17 1.524(6) . ?
C15 C16 1.533(6) . ?
C18 C23 1.402(5) . ?
C18 C19 1.403(5) . ?
C19 C20 1.399(6) . ?
C19 C24 1.527(5) . ?
C20 C21 1.387(6) . ?
C21 C22 1.374(6) . ?
C22 C23 1.407(6) . ?
C23 C27 1.528(5) . ?
C24 C26 1.520(6) . ?
C24 C25 1.522(6) . ?
C27 C28 1.518(7) . ?
C27 C29 1.530(6) . ?
C33 C38 1.415(5) . ?
C33 C34 1.422(5) . ?
C34 C35 1.395(5) . ?
C34 C39 1.517(5) . ?
C35 C36 1.381(6) . ?
C36 C37 1.380(6) . ?
C37 C38 1.394(5) . ?
C38 C42 1.523(6) . ?
C39 C40 1.532(6) . ?
C39 C41 1.537(6) . ?
C42 C44 1.523(6) . ?
C42 C43 1.531(6) . ?
C1_1 C2_1 1.3900 . ?
C1_1 C6_1 1.3900 . ?
C1_1 C7_1 1.514(13) . ?
C2_1 C3_1 1.3900 . ?
C3_1 C4_1 1.3900 . ?
C4_1 C5_1 1.3900 . ?
C5_1 C6_1 1.3900 . ?
